data_4132610
loop_
_publ_author_name
'Yang, Chen'
'Zhang, Chong'
'Zheng, Zhansheng'
'Jiang, Chao'
'Luo, Jun'
'Du, Yang'
'Hu, Bingcheng'
'Sun, Chengguo'
'Christe, Karl O.'

_publ_section_title
;
 Synthesis and Characterization of cyclo-Pentazolate Salts of
 NH<sub>4</sub><sup>+</sup>, NH<sub>3</sub>OH<sup>+</sup>,
 N<sub>2</sub>H<sub>5</sub><sup>+</sup>,
 C(NH<sub>2</sub>)<sub>3</sub><sup>+</sup>, and
 N(CH<sub>3</sub>)<sub>4</sub><sup/>.
;
_journal_issue 48
_journal_name_full 'Journal of the American Chemical Society'
_journal_page_first 16488
_journal_page_last 16494
_journal_paper_doi 10.1021/jacs.8b05106
_journal_volume 140
_journal_year 2018
_chemical_formula_moiety 'C72 H60 Ag2 N6 P4'
_chemical_formula_sum 'C72 H60 Ag2 N6 P4'
_chemical_formula_weight 1348.88
_space_group_crystal_system triclinic
_space_group_IT_number 2
_space_group_name_Hall '-P 1'
_space_group_name_H-M_alt 'P -1'
_atom_sites_solution_hydrogens geom
_audit_creation_date 2017-07-26
_audit_creation_method
;
Olex2 1.2-beta
(compiled 2017.07.20 svn.r3457 for OlexSys, GUI svn.r5370)
;
_cell_angle_alpha 114.292(2)
_cell_angle_beta 101.059(2)
_cell_angle_gamma 90.719(2)
_cell_formula_units_Z 1
_cell_length_a 9.9399(6)
_cell_length_b 13.1293(7)
_cell_length_c 13.1412(7)
_cell_measurement_reflns_used 5699
_cell_measurement_temperature 100
_cell_measurement_theta_max 27.59
_cell_measurement_theta_min 2.42
_cell_volume 1526.07(15)
_computing_cell_refinement 'Bruker SAINT'
_computing_data_collection 'Bruker APEX2'
_computing_data_reduction 'Bruker SAINT'
_computing_molecular_graphics 'Olex2 (Dolomanov et al., 2009)'
_computing_publication_material 'Olex2 (Dolomanov et al., 2009)'
_computing_structure_refinement 'ShelXL (Sheldrick, 2015)'
_computing_structure_solution 'SHELXS-97 (Sheldrick 2008)'
_diffrn_ambient_temperature 100
_diffrn_measured_fraction_theta_full 0.996
_diffrn_measured_fraction_theta_max 0.991
_diffrn_measurement_device_type 'Bruker APEX-II CCD'
_diffrn_measurement_method '\f and \w scans'
_diffrn_radiation_type MoK\a
_diffrn_radiation_wavelength 0.71073
_diffrn_reflns_av_R_equivalents 0.0495
_diffrn_reflns_av_unetI/netI 0.0789
_diffrn_reflns_Laue_measured_fraction_full 0.996
_diffrn_reflns_Laue_measured_fraction_max 0.991
_diffrn_reflns_limit_h_max 12
_diffrn_reflns_limit_h_min -10
_diffrn_reflns_limit_k_max 17
_diffrn_reflns_limit_k_min -17
_diffrn_reflns_limit_l_max 17
_diffrn_reflns_limit_l_min -15
_diffrn_reflns_number 13853
_diffrn_reflns_point_group_measured_fraction_full 0.996
_diffrn_reflns_point_group_measured_fraction_max 0.991
_diffrn_reflns_theta_full 25.242
_diffrn_reflns_theta_max 27.647
_diffrn_reflns_theta_min 2.420
_exptl_absorpt_coefficient_mu 0.796
_exptl_absorpt_correction_type none
_exptl_crystal_colour colourless
_exptl_crystal_colour_primary colourless
_exptl_crystal_density_diffrn 1.468
_exptl_crystal_description block
_exptl_crystal_F_000 688
_exptl_crystal_size_max 0.26
_exptl_crystal_size_mid 0.19
_exptl_crystal_size_min 0.18
_refine_diff_density_max 0.856
_refine_diff_density_min -1.029
_refine_diff_density_rms 0.107
_refine_ls_extinction_method none
_refine_ls_goodness_of_fit_ref 1.030
_refine_ls_hydrogen_treatment constr
_refine_ls_matrix_type full
_refine_ls_number_parameters 379
_refine_ls_number_reflns 7056
_refine_ls_number_restraints 0
_refine_ls_restrained_S_all 1.030
_refine_ls_R_factor_all 0.0613
_refine_ls_R_factor_gt 0.0416
_refine_ls_shift/su_max 0.001
_refine_ls_shift/su_mean 0.000
_refine_ls_structure_factor_coef Fsqd
_refine_ls_weighting_details 'w=1/[\s^2^(Fo^2^)+(0.0144P)^2^+1.0497P] where P=(Fo^2^+2Fc^2^)/3'
_refine_ls_weighting_scheme calc
_refine_ls_wR_factor_gt 0.0798
_refine_ls_wR_factor_ref 0.0860
_reflns_Friedel_coverage 0.000
_reflns_number_gt 5678
_reflns_number_total 7056
_reflns_threshold_expression 'I > 2\s(I)'
_cod_data_source_file (PPh3)2Ag(N3)2Ag(PPh3)2.cif
_cod_data_source_block 20170710nlg_0m_a
_cod_database_code 4132610
_shelx_shelxl_version_number 2016/6
_shelx_space_group_comment
;
The symmetry employed for this shelxl refinement is uniquely defined
by the following loop, which should always be used as a source of
symmetry information in preference to the above space-group names.
They are only intended as comments.
;
_shelx_estimated_absorpt_t_max 0.870
_shelx_estimated_absorpt_t_min 0.820
_olex2_refinement_description
;
1. Fixed Uiso
 At 1.2 times of:
  All C(H) groups
2.a Aromatic/amide H refined with riding coordinates:
 C1(H1), C2(H2), C3(H3), C4(H4), C5(H5), C7(H7), C8(H8), C9(H9), C10(H10),
 C11(H11), C13(H13), C14(H14), C15(H15), C16(H16), C17(H17), C19(H19), C20(H20),
  C21(H21), C22(H22), C23(H23), C25(H25), C26(H26), C27(H27), C28(H28),
 C29(H29), C31(H31), C32(H32), C33(H33), C34(H34), C35(H35)
;
_olex2_submission_special_instructions 'No special instructions were received'

loop_
_space_group_symop_operation_xyz
'x, y, z'
'-x, -y, -z'

loop_
_atom_site_label
_atom_site_type_symbol
_atom_site_fract_x
_atom_site_fract_y
_atom_site_fract_z
_atom_site_U_iso_or_equiv
_atom_site_adp_type
_atom_site_occupancy
_atom_site_site_symmetry_order
_atom_site_calc_flag
_atom_site_refinement_flags_posn
Ag1 Ag 0.13869(2) 0.21105(2) 0.56183(2) 0.01556(7) Uani 1 1 d .
P1 P 0.28465(8) 0.33023(6) 0.74755(6) 0.01348(16) Uani 1 1 d .
P2 P 0.16480(8) 0.21517(6) 0.38033(6) 0.01358(16) Uani 1 1 d .
N1 N -0.0838(3) 0.1658(2) 0.5634(3) 0.0316(7) Uani 1 1 d .
N2 N -0.1346(3) 0.0725(2) 0.5196(2) 0.0184(6) Uani 1 1 d .
N3 N -0.1911(3) -0.0175(2) 0.4778(3) 0.0381(8) Uani 1 1 d .
C1 C 0.4805(3) 0.1779(2) 0.7095(3) 0.0204(7) Uani 1 1 d .
H1 H 0.403240 0.122765 0.674473 0.024 Uiso 1 1 calc R
C2 C 0.6122(4) 0.1457(2) 0.7129(3) 0.0231(7) Uani 1 1 d .
H2 H 0.624789 0.068062 0.680175 0.028 Uiso 1 1 calc R
C3 C 0.7269(3) 0.2250(2) 0.7636(3) 0.0213(7) Uani 1 1 d .
H3 H 0.817267 0.202097 0.765970 0.026 Uiso 1 1 calc R
C4 C 0.7068(3) 0.3383(2) 0.8107(3) 0.0195(7) Uani 1 1 d .
H4 H 0.784303 0.393319 0.844682 0.023 Uiso 1 1 calc R
C5 C 0.5758(3) 0.3718(2) 0.8087(3) 0.0178(7) Uani 1 1 d .
H5 H 0.563773 0.449540 0.842077 0.021 Uiso 1 1 calc R
C6 C 0.4609(3) 0.2923(2) 0.7579(2) 0.0138(6) Uani 1 1 d .
C7 C 0.3319(3) 0.3255(2) 0.9655(3) 0.0174(6) Uani 1 1 d .
H7 H 0.424429 0.313542 0.958797 0.021 Uiso 1 1 calc R
C8 C 0.2904(4) 0.3342(2) 1.0641(3) 0.0222(7) Uani 1 1 d .
H8 H 0.354726 0.327676 1.124202 0.027 Uiso 1 1 calc R
C9 C 0.1568(4) 0.3523(2) 1.0746(3) 0.0230(7) Uani 1 1 d .
H9 H 0.129829 0.360572 1.142966 0.028 Uiso 1 1 calc R
C10 C 0.0608(4) 0.3585(3) 0.9855(3) 0.0248(7) Uani 1 1 d .
H10 H -0.031902 0.369502 0.992382 0.030 Uiso 1 1 calc R
C11 C 0.1011(3) 0.3486(2) 0.8864(3) 0.0212(7) Uani 1 1 d .
H11 H 0.035342 0.351565 0.825079 0.025 Uiso 1 1 calc R
C12 C 0.2373(3) 0.3342(2) 0.8766(2) 0.0141(6) Uani 1 1 d .
C13 C 0.3225(3) 0.5078(2) 0.6889(3) 0.0185(7) Uani 1 1 d .
H13 H 0.326847 0.450214 0.616608 0.022 Uiso 1 1 calc R
C14 C 0.3351(3) 0.6197(2) 0.7065(3) 0.0223(7) Uani 1 1 d .
H14 H 0.350124 0.638518 0.646779 0.027 Uiso 1 1 calc R
C15 C 0.3258(4) 0.7039(2) 0.8112(3) 0.0252(8) Uani 1 1 d .
H15 H 0.333053 0.780294 0.822779 0.030 Uiso 1 1 calc R
C16 C 0.3061(4) 0.6766(2) 0.8986(3) 0.0254(8) Uani 1 1 d .
H16 H 0.299391 0.734426 0.970177 0.031 Uiso 1 1 calc R
C17 C 0.2959(3) 0.5647(2) 0.8823(3) 0.0191(7) Uani 1 1 d .
H17 H 0.283780 0.546471 0.943072 0.023 Uiso 1 1 calc R
C18 C 0.3034(3) 0.4797(2) 0.7770(3) 0.0151(6) Uani 1 1 d .
C19 C 0.0530(3) 0.4063(2) 0.3722(3) 0.0184(7) Uani 1 1 d .
H19 H -0.031845 0.370527 0.369927 0.022 Uiso 1 1 calc R
C20 C 0.0583(4) 0.5141(2) 0.3767(3) 0.0215(7) Uani 1 1 d .
H20 H -0.023308 0.550983 0.376510 0.026 Uiso 1 1 calc R
C21 C 0.1814(4) 0.5680(2) 0.3813(3) 0.0210(7) Uani 1 1 d .
H21 H 0.184563 0.641891 0.385330 0.025 Uiso 1 1 calc R
C22 C 0.3002(4) 0.5134(2) 0.3801(3) 0.0223(7) Uani 1 1 d .
H22 H 0.384808 0.549829 0.382751 0.027 Uiso 1 1 calc R
C23 C 0.2957(3) 0.4051(2) 0.3751(3) 0.0179(6) Uani 1 1 d .
H23 H 0.377317 0.368224 0.374411 0.022 Uiso 1 1 calc R
C24 C 0.1718(3) 0.3505(2) 0.3712(2) 0.0144(6) Uani 1 1 d .
C25 C 0.4382(3) 0.1821(2) 0.4335(3) 0.0208(7) Uani 1 1 d .
H25 H 0.427437 0.217983 0.510271 0.025 Uiso 1 1 calc R
C26 C 0.5659(4) 0.1497(2) 0.4120(3) 0.0272(8) Uani 1 1 d .
H26 H 0.641924 0.163780 0.473791 0.033 Uiso 1 1 calc R
C27 C 0.5826(4) 0.0970(3) 0.3006(3) 0.0293(8) Uani 1 1 d .
H27 H 0.670071 0.075223 0.285461 0.035 Uiso 1 1 calc R
C28 C 0.4708(4) 0.0763(3) 0.2113(3) 0.0310(9) Uani 1 1 d .
H28 H 0.481318 0.038670 0.134673 0.037 Uiso 1 1 calc R
C29 C 0.3432(4) 0.1098(2) 0.2327(3) 0.0230(7) Uani 1 1 d .
H29 H 0.267599 0.096443 0.170752 0.028 Uiso 1 1 calc R
C30 C 0.3261(3) 0.1629(2) 0.3445(3) 0.0161(6) Uani 1 1 d .
C31 C -0.0190(3) 0.1429(2) 0.1626(3) 0.0203(7) Uani 1 1 d .
H31 H 0.017410 0.207288 0.157053 0.024 Uiso 1 1 calc R
C32 C -0.1223(4) 0.0688(2) 0.0740(3) 0.0244(7) Uani 1 1 d .
H32 H -0.156838 0.083114 0.009092 0.029 Uiso 1 1 calc R
C33 C -0.1745(4) -0.0259(2) 0.0810(3) 0.0240(7) Uani 1 1 d .
H33 H -0.243804 -0.077340 0.020194 0.029 Uiso 1 1 calc R
C34 C -0.1256(4) -0.0455(2) 0.1763(3) 0.0267(8) Uani 1 1 d .
H34 H -0.162206 -0.110230 0.181006 0.032 Uiso 1 1 calc R
C35 C -0.0238(4) 0.0284(2) 0.2652(3) 0.0232(7) Uani 1 1 d .
H35 H 0.008891 0.014359 0.330612 0.028 Uiso 1 1 calc R
C36 C 0.0313(3) 0.1242(2) 0.2585(3) 0.0168(6) Uani 1 1 d .

loop_
_atom_site_aniso_label
_atom_site_aniso_U_11
_atom_site_aniso_U_22
_atom_site_aniso_U_33
_atom_site_aniso_U_23
_atom_site_aniso_U_13
_atom_site_aniso_U_12
Ag1 0.01654(13) 0.01481(11) 0.01387(12) 0.00490(9) 0.00283(9) -0.00135(9)
P1 0.0145(4) 0.0133(3) 0.0122(4) 0.0048(3) 0.0033(3) 0.0003(3)
P2 0.0153(4) 0.0131(3) 0.0125(4) 0.0054(3) 0.0033(3) 0.0011(3)
N1 0.0222(17) 0.0163(13) 0.050(2) 0.0040(13) 0.0170(15) 0.0005(12)
N2 0.0135(14) 0.0201(13) 0.0261(15) 0.0130(12) 0.0069(12) 0.0082(11)
N3 0.0232(18) 0.0167(14) 0.070(3) 0.0186(15) 0.0003(17) 0.0017(13)
C1 0.0197(18) 0.0136(14) 0.0243(18) 0.0064(13) 0.0006(15) -0.0025(13)
C2 0.0240(19) 0.0157(14) 0.0288(19) 0.0072(14) 0.0086(16) 0.0076(14)
C3 0.0172(17) 0.0287(16) 0.0224(18) 0.0135(14) 0.0077(15) 0.0070(14)
C4 0.0156(17) 0.0219(15) 0.0202(17) 0.0090(14) 0.0018(14) -0.0038(13)
C5 0.0223(18) 0.0140(13) 0.0168(16) 0.0052(12) 0.0063(14) 0.0012(13)
C6 0.0138(16) 0.0178(13) 0.0124(15) 0.0073(12) 0.0062(13) 0.0036(12)
C7 0.0195(17) 0.0146(13) 0.0157(16) 0.0049(12) 0.0023(14) -0.0012(12)
C8 0.032(2) 0.0179(14) 0.0151(16) 0.0079(13) -0.0015(15) -0.0039(14)
C9 0.033(2) 0.0192(14) 0.0180(17) 0.0061(13) 0.0119(16) -0.0027(14)
C10 0.0223(19) 0.0285(16) 0.0264(19) 0.0122(15) 0.0104(16) 0.0028(14)
C11 0.0220(18) 0.0254(15) 0.0173(17) 0.0101(14) 0.0039(14) 0.0019(14)
C12 0.0172(16) 0.0128(13) 0.0126(15) 0.0053(12) 0.0039(13) -0.0011(12)
C13 0.0174(17) 0.0192(14) 0.0187(17) 0.0078(13) 0.0042(14) 0.0035(13)
C14 0.0196(18) 0.0262(16) 0.0270(19) 0.0167(15) 0.0053(15) 0.0005(14)
C15 0.0252(19) 0.0144(14) 0.037(2) 0.0119(15) 0.0080(17) 0.0029(14)
C16 0.034(2) 0.0163(14) 0.0255(19) 0.0059(14) 0.0108(17) 0.0071(14)
C17 0.0237(18) 0.0195(14) 0.0154(16) 0.0081(13) 0.0055(14) 0.0034(13)
C18 0.0118(15) 0.0142(13) 0.0190(16) 0.0071(12) 0.0029(13) 0.0011(12)
C19 0.0174(17) 0.0201(14) 0.0168(16) 0.0063(13) 0.0052(14) 0.0005(13)
C20 0.0243(19) 0.0203(15) 0.0201(17) 0.0078(14) 0.0065(15) 0.0111(14)
C21 0.034(2) 0.0122(13) 0.0166(17) 0.0052(13) 0.0062(15) 0.0035(14)
C22 0.0254(19) 0.0187(14) 0.0253(18) 0.0109(14) 0.0079(15) -0.0020(14)
C23 0.0161(17) 0.0196(14) 0.0184(16) 0.0080(13) 0.0043(14) 0.0032(13)
C24 0.0191(17) 0.0121(12) 0.0098(14) 0.0022(11) 0.0041(13) 0.0005(12)
C25 0.0212(18) 0.0195(14) 0.0222(18) 0.0090(14) 0.0049(15) 0.0044(13)
C26 0.0200(19) 0.0240(16) 0.036(2) 0.0135(16) 0.0003(16) 0.0037(14)
C27 0.025(2) 0.0262(16) 0.047(2) 0.0195(17) 0.0205(19) 0.0098(15)
C28 0.036(2) 0.0352(18) 0.031(2) 0.0165(17) 0.0212(19) 0.0129(17)
C29 0.0215(19) 0.0263(16) 0.0203(18) 0.0095(14) 0.0033(15) 0.0027(14)
C30 0.0199(17) 0.0110(13) 0.0185(16) 0.0065(12) 0.0061(14) 0.0029(12)
C31 0.0259(19) 0.0162(14) 0.0183(17) 0.0076(13) 0.0029(15) 0.0012(13)
C32 0.028(2) 0.0218(15) 0.0175(17) 0.0052(14) -0.0002(15) 0.0022(14)
C33 0.0219(19) 0.0184(15) 0.0198(18) -0.0020(13) 0.0005(15) -0.0023(14)
C34 0.033(2) 0.0196(15) 0.0243(19) 0.0067(15) 0.0046(16) -0.0049(15)
C35 0.028(2) 0.0200(15) 0.0205(18) 0.0085(14) 0.0027(15) -0.0013(14)
C36 0.0153(16) 0.0173(14) 0.0154(16) 0.0041(13) 0.0044(13) 0.0027(12)

loop_
_atom_type_symbol
_atom_type_description
_atom_type_scat_dispersion_real
_atom_type_scat_dispersion_imag
_atom_type_scat_source
C C 0.0033 0.0016 'International Tables Vol C Tables 4.2.6.8 and 6.1.1.4'
H H 0.0000 0.0000 'International Tables Vol C Tables 4.2.6.8 and 6.1.1.4'
Ag Ag -0.8971 1.1015 'International Tables Vol C Tables 4.2.6.8 and 6.1.1.4'
N N 0.0061 0.0033 'International Tables Vol C Tables 4.2.6.8 and 6.1.1.4'
P P 0.1023 0.0942 'International Tables Vol C Tables 4.2.6.8 and 6.1.1.4'

loop_
_geom_angle_atom_site_label_1
_geom_angle_atom_site_label_2
_geom_angle_atom_site_label_3
_geom_angle
_geom_angle_site_symmetry_1
_geom_angle_site_symmetry_3
P1 Ag1 P2 123.69(3) . .
P1 Ag1 N3 106.13(8) . 2_556
N1 Ag1 P1 115.70(8) . .
N1 Ag1 P2 113.42(9) . .
N1 Ag1 N3 90.49(10) . 2_556
N3 Ag1 P2 99.20(8) 2_556 .
C6 P1 Ag1 111.40(9) . .
C6 P1 C12 104.60(13) . .
C6 P1 C18 103.91(13) . .
C12 P1 Ag1 118.86(10) . .
C12 P1 C18 102.39(12) . .
C18 P1 Ag1 114.14(10) . .
C24 P2 Ag1 118.81(9) . .
C30 P2 Ag1 110.80(10) . .
C30 P2 C24 102.68(12) . .
C30 P2 C36 104.89(13) . .
C36 P2 Ag1 112.88(9) . .
C36 P2 C24 105.47(14) . .
N2 N1 Ag1 122.0(2) . .
N3 N2 N1 176.5(3) . .
N2 N3 Ag1 139.2(2) . 2_556
C2 C1 H1 120.1 . .
C2 C1 C6 119.9(3) . .
C6 C1 H1 120.1 . .
C1 C2 H2 119.5 . .
C1 C2 C3 121.1(3) . .
C3 C2 H2 119.5 . .
C2 C3 H3 120.6 . .
C2 C3 C4 118.8(3) . .
C4 C3 H3 120.6 . .
C3 C4 H4 119.6 . .
C5 C4 C3 120.8(3) . .
C5 C4 H4 119.6 . .
C4 C5 H5 119.8 . .
C4 C5 C6 120.4(3) . .
C6 C5 H5 119.8 . .
C1 C6 P1 118.0(2) . .
C5 C6 P1 122.9(2) . .
C5 C6 C1 119.1(3) . .
C8 C7 H7 120.0 . .
C8 C7 C12 120.1(3) . .
C12 C7 H7 120.0 . .
C7 C8 H8 119.9 . .
C9 C8 C7 120.2(3) . .
C9 C8 H8 119.9 . .
C8 C9 H9 119.9 . .
C8 C9 C10 120.3(3) . .
C10 C9 H9 119.9 . .
C9 C10 H10 120.1 . .
C11 C10 C9 119.8(3) . .
C11 C10 H10 120.1 . .
C10 C11 H11 119.8 . .
C10 C11 C12 120.3(3) . .
C12 C11 H11 119.8 . .
C7 C12 P1 122.9(2) . .
C11 C12 P1 117.8(2) . .
C11 C12 C7 119.3(3) . .
C14 C13 H13 119.8 . .
C14 C13 C18 120.3(3) . .
C18 C13 H13 119.8 . .
C13 C14 H14 120.0 . .
C15 C14 C13 120.0(3) . .
C15 C14 H14 120.0 . .
C14 C15 H15 120.0 . .
C16 C15 C14 120.0(3) . .
C16 C15 H15 120.0 . .
C15 C16 H16 119.8 . .
C15 C16 C17 120.3(3) . .
C17 C16 H16 119.8 . .
C16 C17 H17 120.0 . .
C18 C17 C16 120.0(3) . .
C18 C17 H17 120.0 . .
C13 C18 P1 118.2(2) . .
C17 C18 P1 122.5(2) . .
C17 C18 C13 119.3(2) . .
C20 C19 H19 119.8 . .
C20 C19 C24 120.4(3) . .
C24 C19 H19 119.8 . .
C19 C20 H20 119.7 . .
C21 C20 C19 120.6(3) . .
C21 C20 H20 119.7 . .
C20 C21 H21 120.2 . .
C20 C21 C22 119.6(3) . .
C22 C21 H21 120.2 . .
C21 C22 H22 119.9 . .
C21 C22 C23 120.1(3) . .
C23 C22 H22 119.9 . .
C22 C23 H23 119.8 . .
C22 C23 C24 120.5(3) . .
C24 C23 H23 119.8 . .
C19 C24 P2 119.1(2) . .
C19 C24 C23 118.8(2) . .
C23 C24 P2 121.9(2) . .
C26 C25 H25 119.6 . .
C30 C25 H25 119.6 . .
C30 C25 C26 120.9(3) . .
C25 C26 H26 120.0 . .
C27 C26 C25 120.0(3) . .
C27 C26 H26 120.0 . .
C26 C27 H27 120.3 . .
C26 C27 C28 119.4(3) . .
C28 C27 H27 120.3 . .
C27 C28 H28 119.6 . .
C27 C28 C29 120.7(3) . .
C29 C28 H28 119.6 . .
C28 C29 H29 120.0 . .
C28 C29 C30 120.0(3) . .
C30 C29 H29 120.0 . .
C25 C30 P2 118.1(2) . .
C25 C30 C29 118.9(3) . .
C29 C30 P2 122.9(3) . .
C32 C31 H31 119.6 . .
C36 C31 H31 119.6 . .
C36 C31 C32 120.9(3) . .
C31 C32 H32 120.1 . .
C33 C32 C31 119.8(3) . .
C33 C32 H32 120.1 . .
C32 C33 H33 120.0 . .
C34 C33 C32 120.0(3) . .
C34 C33 H33 120.0 . .
C33 C34 H34 119.7 . .
C33 C34 C35 120.6(3) . .
C35 C34 H34 119.7 . .
C34 C35 H35 120.0 . .
C34 C35 C36 119.9(3) . .
C36 C35 H35 120.0 . .
C31 C36 P2 125.1(2) . .
C31 C36 C35 118.8(3) . .
C35 C36 P2 116.1(2) . .

loop_
_geom_bond_atom_site_label_1
_geom_bond_atom_site_label_2
_geom_bond_distance
_geom_bond_site_symmetry_2
Ag1 P1 2.4397(8) .
Ag1 P2 2.4703(7) .
Ag1 N1 2.288(3) .
Ag1 N3 2.459(2) 2_556
P1 C6 1.822(3) .
P1 C12 1.825(3) .
P1 C18 1.836(3) .
P2 C24 1.831(3) .
P2 C30 1.821(3) .
P2 C36 1.823(3) .
N1 N2 1.175(3) .
N2 N3 1.159(4) .
C1 H1 0.9500 .
C1 C2 1.379(4) .
C1 C6 1.402(4) .
C2 H2 0.9500 .
C2 C3 1.391(5) .
C3 H3 0.9500 .
C3 C4 1.391(4) .
C4 H4 0.9500 .
C4 C5 1.378(4) .
C5 H5 0.9500 .
C5 C6 1.395(4) .
C7 H7 0.9500 .
C7 C8 1.395(4) .
C7 C12 1.398(4) .
C8 H8 0.9500 .
C8 C9 1.375(5) .
C9 H9 0.9500 .
C9 C10 1.393(5) .
C10 H10 0.9500 .
C10 C11 1.391(4) .
C11 H11 0.9500 .
C11 C12 1.392(4) .
C13 H13 0.9500 .
C13 C14 1.391(4) .
C13 C18 1.395(4) .
C14 H14 0.9500 .
C14 C15 1.386(4) .
C15 H15 0.9500 .
C15 C16 1.382(4) .
C16 H16 0.9500 .
C16 C17 1.395(4) .
C17 H17 0.9500 .
C17 C18 1.392(4) .
C19 H19 0.9500 .
C19 C20 1.392(4) .
C19 C24 1.397(4) .
C20 H20 0.9500 .
C20 C21 1.384(5) .
C21 H21 0.9500 .
C21 C22 1.389(4) .
C22 H22 0.9500 .
C22 C23 1.396(4) .
C23 H23 0.9500 .
C23 C24 1.398(4) .
C25 H25 0.9500 .
C25 C26 1.387(4) .
C25 C30 1.387(5) .
C26 H26 0.9500 .
C26 C27 1.383(5) .
C27 H27 0.9500 .
C27 C28 1.384(5) .
C28 H28 0.9500 .
C28 C29 1.389(4) .
C29 H29 0.9500 .
C29 C30 1.390(4) .
C31 H31 0.9500 .
C31 C32 1.393(5) .
C31 C36 1.384(4) .
C32 H32 0.9500 .
C32 C33 1.385(4) .
C33 H33 0.9500 .
C33 C34 1.381(5) .
C34 H34 0.9500 .
C34 C35 1.385(5) .
C35 H35 0.9500 .
C35 C36 1.408(4) .
